data_7703088
loop_
_publ_author_name
'Shupp, J. Patrick'
'Rose, Michael J.'

_publ_section_title
;
 Facile hydrogen atom abstraction and sulfide formation in a
 methyl-thiolate capped iron-sulfur-carbonyl cluster.
;
_journal_issue 1
_journal_name_full 'Dalton transactions (Cambridge, England : 2003)'
_journal_page_first 23
_journal_page_last 26
_journal_paper_doi 10.1039/c9dt04098f
_journal_volume 49
_journal_year 2020
_chemical_formula_moiety 'C14 Fe5 O14 S2, 2(C28 H40 K O10), C4 H10 O'
_chemical_formula_sum 'C74 H90 Fe5 K2 O35 S2'
_chemical_formula_weight 1961.02
_space_group_crystal_system triclinic
_space_group_IT_number 2
_space_group_name_Hall '-P 1'
_space_group_name_H-M_alt 'P -1'
_atom_sites_solution_hydrogens geom
_atom_sites_solution_primary dual
_audit_creation_date 2019-11-21
_audit_creation_method
;
Olex2 1.3
(compiled 2019.09.11 svn.r3662 for OlexSys, GUI svn.r5938)
;
_audit_update_record
;
2019-11-25 deposited with the CCDC.	2019-11-26 downloaded from the CCDC.
;
_cell_angle_alpha 80.089(3)
_cell_angle_beta 83.912(4)
_cell_angle_gamma 72.768(4)
_cell_formula_units_Z 2
_cell_length_a 11.7472(7)
_cell_length_b 15.4129(6)
_cell_length_c 25.0874(8)
_cell_measurement_reflns_used 14145
_cell_measurement_temperature 100.15
_cell_measurement_theta_max 25.3170
_cell_measurement_theta_min 1.7960
_cell_volume 4266.3(3)
_computing_cell_refinement 'CrysAlisPro 1.171.40.53 (Rigaku OD, 2019)'
_computing_data_collection 'CrysAlisPro 1.171.40.53 (Rigaku OD, 2019)'
_computing_data_reduction 'CrysAlisPro 1.171.40.53 (Rigaku OD, 2019)'
_computing_molecular_graphics 'Olex2 1.3 (Dolomanov et al., 2009)'
_computing_publication_material 'Olex2 1.3 (Dolomanov et al., 2009)'
_computing_structure_refinement 'ShelXL 2018/3 (Sheldrick, 2015)'
_computing_structure_solution 'ShelXT n/a (Sheldrick, 2015)'
_diffrn_ambient_temperature 100.15
_diffrn_detector 'CCD plate'
_diffrn_measured_fraction_theta_full 0.995
_diffrn_measured_fraction_theta_max 0.995
_diffrn_measurement_details
;
List of Runs (angles in degrees, time in seconds):

  # Type    Start    End  Width  t~exp~   \w     \q     \k     \f   Frames
#--------------------------------------------------------------------------
  1  \w   -110.00  24.00   0.50   45.00    --  -20.00 -60.00   0.00  268
  2  \w   -110.00  24.00   0.50   45.00    --  -20.00 -60.00 120.00  268
  3  \w    -81.00  22.00   0.50   45.00    --  -20.00 -60.00 240.00  206
  4  \w    -81.00  70.00   0.50   45.00    --  -20.00   0.00   0.00  302
  5  \w   -110.00  70.00   0.50   45.00    --  -20.00   0.00 240.00  360
;
_diffrn_measurement_device 'abstract diffractometer'
_diffrn_measurement_device_type 'dtrek-CrysAlisPro-abstract goniometer imported rigaku-d*trek images'
_diffrn_measurement_method '\w scans'
_diffrn_orient_matrix_type 'CrysAlisPro convention (1999,Acta A55,543-557)'
_diffrn_orient_matrix_UB_11 0.0594392000
_diffrn_orient_matrix_UB_12 -0.0008584000
_diffrn_orient_matrix_UB_13 -0.0092326000
_diffrn_orient_matrix_UB_21 0.0027950000
_diffrn_orient_matrix_UB_22 -0.0352656000
_diffrn_orient_matrix_UB_23 -0.0153597000
_diffrn_orient_matrix_UB_31 -0.0216070000
_diffrn_orient_matrix_UB_32 0.0336172000
_diffrn_orient_matrix_UB_33 -0.0224988000
_diffrn_radiation_monochromator graphite
_diffrn_radiation_probe x-ray
_diffrn_radiation_type 'Mo K\a'
_diffrn_radiation_wavelength 0.71073
_diffrn_reflns_av_R_equivalents 0.0731
_diffrn_reflns_av_unetI/netI 0.0784
_diffrn_reflns_Laue_measured_fraction_full 0.995
_diffrn_reflns_Laue_measured_fraction_max 0.995
_diffrn_reflns_limit_h_max 14
_diffrn_reflns_limit_h_min -14
_diffrn_reflns_limit_k_max 18
_diffrn_reflns_limit_k_min -18
_diffrn_reflns_limit_l_max 30
_diffrn_reflns_limit_l_min -29
_diffrn_reflns_number 49043
_diffrn_reflns_point_group_measured_fraction_full 0.995
_diffrn_reflns_point_group_measured_fraction_max 0.995
_diffrn_reflns_theta_full 25.242
_diffrn_reflns_theta_max 25.350
_diffrn_reflns_theta_min 1.726
_diffrn_source 'fine-focus sealed X-ray tube'
_diffrn_source_type 'Enhance (Mo) X-ray Source'
_exptl_absorpt_coefficient_mu 1.062
_exptl_absorpt_correction_T_max 1.00000
_exptl_absorpt_correction_T_min 0.55388
_exptl_absorpt_correction_type multi-scan
_exptl_absorpt_process_details
;
CrysAlisPro 1.171.40.53 (Rigaku Oxford Diffraction, 2019)
Empirical absorption correction using spherical harmonics,
 implemented in SCALE3 ABSPACK scaling algorithm.
;
_exptl_crystal_colour brown
_exptl_crystal_density_diffrn 1.527
_exptl_crystal_description plate
_exptl_crystal_F_000 2028
_exptl_crystal_size_max 0.18
_exptl_crystal_size_mid 0.10
_exptl_crystal_size_min 0.04
_refine_diff_density_max 1.786
_refine_diff_density_min -1.067
_refine_diff_density_rms 0.134
_refine_ls_extinction_method none
_refine_ls_goodness_of_fit_ref 1.013
_refine_ls_hydrogen_treatment constr
_refine_ls_matrix_type full
_refine_ls_number_parameters 1065
_refine_ls_number_reflns 15547
_refine_ls_number_restraints 708
_refine_ls_restrained_S_all 1.028
_refine_ls_R_factor_all 0.1202
_refine_ls_R_factor_gt 0.0820
_refine_ls_shift/su_max 0.000
_refine_ls_shift/su_mean 0.000
_refine_ls_structure_factor_coef Fsqd
_refine_ls_weighting_details 'w=1/[\s^2^(Fo^2^)+(0.1168P)^2^+16.0252P] where P=(Fo^2^+2Fc^2^)/3'
_refine_ls_weighting_scheme calc
_refine_ls_wR_factor_gt 0.2029
_refine_ls_wR_factor_ref 0.2281
_reflns_Friedel_coverage 0.000
_reflns_number_gt 10721
_reflns_number_total 15547
_reflns_threshold_expression 'I > 2\s(I)'
_cod_data_source_file c9dt04098f2.cif
_cod_data_source_block K2Fe5S2
_cod_database_code 7703088
_shelx_shelxl_version_number 2018/3
_chemical_oxdiff_formula C74H88K2O35S2Fe5
_shelx_space_group_comment
;
The symmetry employed for this shelxl refinement is uniquely defined
by the following loop, which should always be used as a source of
symmetry information in preference to the above space-group names.
They are only intended as comments.
;
_reflns_odcompleteness_completeness 99.90
_reflns_odcompleteness_iscentric 1
_reflns_odcompleteness_theta 25.30
_olex2_refinement_description
;
1. Fixed Uiso
 At 1.2 times of:
  All C(H) groups, All C(H,H) groups
 At 1.5 times of:
  All C(H,H,H) groups
2. Uiso/Uaniso restraints and constraints
All non-hydrogen atoms restrained to be isotropic: with sigma of 0.01 and sigma
for terminal atoms of 0.02
3.a Secondary CH2 refined with riding coordinates:
 C1(H1A,H1B), C01B(H01B,H01C), C01C(H01D,H01E), C01D(H01F,H01G), C01G(H01I,
 H01J), C01I(H01K,H01L), C01K(H01N,H01O), C01L(H01P,H01Q), C01M(H01R,H01S),
 C01N(H01T,H01U), C01Q(H01W,H01X), C01V(H1,H), C01W(H2,HA), C01X(H3,HB), C2(H2A,
 H2B), C021(H02A,H02B), C02C(H02C,H02D), C02D(H02E,H02F), C02E(H02G,H02H),
 C02F(H02I,H02J), C02H(H02K,H02L), C02M(H02M,H02N), C02N(H02O,H02P), C02Q(H02Q,
 H02R), C02S(H02S,H02T), C02U(H02U,H02V), C02V(H02W,H02X), C02Z(H4,HC), C028(H5,
 HD), C029(H6,HE), C030(H03A,H03B), C036(H03C,H03D), C035(H03H,H03I), C039(H03J,
 H03K)
3.b Aromatic/amide H refined with riding coordinates:
 C01A(H01A), C01E(H01H), C01J(H01M), C01P(H01V), C01R(H01Y), C01S(H01Z),
 C01U(H01), C019(H019), C02W(H02Y), C02X(H02Z), C02Y(H02), C031(H031),
 C033(H033), C034(H034), C037(H037), C038(H038)
3.c Idealised Me refined as rotating group:
 C02T(H7,HF,HG), C03A(H03E,H03F,H03G)
;
_olex2_submission_special_instructions 'No special instructions were received'
_oxdiff_exptl_absorpt_empirical_details
;
Empirical correction (ABSPACK) includes:
- Absorption correction using spherical harmonics
- Frame scaling
- Detector area scaling
;
_oxdiff_exptl_absorpt_empirical_full_max 1.845
_oxdiff_exptl_absorpt_empirical_full_min 0.663

loop_
_space_group_symop_operation_xyz
'x, y, z'
'-x, -y, -z'

loop_
_atom_site_label
_atom_site_type_symbol
_atom_site_fract_x
_atom_site_fract_y
_atom_site_fract_z
_atom_site_U_iso_or_equiv
_atom_site_adp_type
_atom_site_occupancy
_atom_site_site_symmetry_order
_atom_site_calc_flag
_atom_site_refinement_flags_posn
_atom_site_refinement_flags_adp
Fe01 Fe 0.31145(9) 0.43600(6) 0.24473(4) 0.0305(2) Uani 1 1 d . U
Fe02 Fe 0.35061(9) 0.59792(7) 0.21372(4) 0.0326(3) Uani 1 1 d . U
Fe03 Fe 0.48083(9) 0.65449(7) 0.13018(4) 0.0329(3) Uani 1 1 d . U
Fe04 Fe 0.43052(10) 0.74243(6) 0.21112(4) 0.0349(3) Uani 1 1 d . U
Fe05 Fe 0.13508(10) 0.58043(7) 0.23760(4) 0.0380(3) Uani 1 1 d . U
S008 S 0.25605(16) 0.53019(13) 0.17065(6) 0.0347(4) Uani 1 1 d . U
S009 S 0.30169(17) 0.73052(13) 0.15867(7) 0.0390(4) Uani 1 1 d . U
O16 O 0.0938(5) 0.5475(4) 0.3552(2) 0.0467(13) Uani 1 1 d . U
O19 O 0.3554(5) 0.4153(3) 0.3596(2) 0.0424(12) Uani 1 1 d . U
O20 O 0.5147(5) 0.7916(4) 0.0392(2) 0.0456(13) Uani 1 1 d . U
O22 O 0.1473(5) 0.3236(4) 0.2627(2) 0.0509(14) Uani 1 1 d . U
O23 O 0.5072(5) 0.8958(4) 0.1504(2) 0.0512(14) Uani 1 1 d . U
O25 O 0.5925(5) 0.4735(4) 0.2339(2) 0.0493(14) Uani 1 1 d . U
O27 O 0.5157(5) 0.2935(4) 0.2079(3) 0.0637(17) Uani 1 1 d . U
O28 O 0.3040(6) 0.6388(4) 0.3253(2) 0.0599(17) Uani 1 1 d . U
O29 O 0.7335(5) 0.5917(4) 0.1533(3) 0.0602(16) Uani 1 1 d . U
O30 O 0.6444(6) 0.6532(4) 0.2726(3) 0.0671(19) Uani 1 1 d . U
O31 O -0.0549(6) 0.5109(5) 0.2118(2) 0.0707(19) Uani 1 1 d . U
O32 O 0.3121(7) 0.8513(4) 0.2965(2) 0.0688(19) Uani 1 1 d . U
O33 O 0.4665(7) 0.5177(5) 0.0643(3) 0.079(2) Uani 1 1 d . U
O34 O 0.0074(7) 0.7744(4) 0.2059(3) 0.087(2) Uani 1 1 d . U
C02A C 0.6330(7) 0.6139(5) 0.1460(3) 0.0371(16) Uani 1 1 d . U
C02B C 0.4964(7) 0.5215(5) 0.2232(3) 0.0404(18) Uani 1 1 d . U
C02G C 0.5598(8) 0.6869(5) 0.2481(3) 0.0455(19) Uani 1 1 d . U
C02I C 0.3153(8) 0.6257(5) 0.2805(3) 0.0456(19) Uani 1 1 d . U
C02J C 0.5005(7) 0.7379(5) 0.0751(3) 0.0373(17) Uani 1 1 d . U
C02K C 0.4780(7) 0.8347(5) 0.1732(3) 0.0408(18) Uani 1 1 d . U
C02L C 0.4681(8) 0.5722(6) 0.0909(3) 0.052(2) Uani 1 1 d . U
C02O C 0.3530(8) 0.8067(5) 0.2627(3) 0.050(2) Uani 1 1 d . U
C02P C 0.0187(8) 0.5392(6) 0.2229(3) 0.050(2) Uani 1 1 d . U
C023 C 0.4379(7) 0.3527(5) 0.2212(3) 0.0420(18) Uani 1 1 d . U
C025 C 0.1114(7) 0.5624(5) 0.3090(3) 0.0354(16) Uani 1 1 d . U
C026 C 0.3387(6) 0.4243(4) 0.3142(3) 0.0347(16) Uani 1 1 d . U
C027 C 0.2111(7) 0.3682(5) 0.2557(3) 0.0353(16) Uani 1 1 d . U
C032 C 0.0596(8) 0.6993(6) 0.2185(4) 0.056(2) Uani 1 1 d . U
K1 K 0.85225(11) 0.29371(8) 0.45387(5) 0.0209(3) Uani 1 1 d . U
O1 O 0.6014(4) 0.3141(3) 0.43841(16) 0.0247(9) Uani 1 1 d . U
O2 O 0.8832(4) 0.2523(3) 0.56438(16) 0.0238(9) Uani 1 1 d . U
O3 O 0.8342(4) 0.4630(3) 0.48930(17) 0.0247(9) Uani 1 1 d . U
O4 O 0.6308(4) 0.4070(3) 0.50768(16) 0.0236(9) Uani 1 1 d . U
O5 O 1.0765(4) 0.2827(3) 0.48761(17) 0.0278(10) Uani 1 1 d . U
O6 O 0.9524(4) 0.1036(3) 0.42394(17) 0.0286(10) Uani 1 1 d . U
O7 O 0.8574(4) 0.1107(3) 0.51928(18) 0.0297(10) Uani 1 1 d . U
O8 O 0.8495(4) 0.4427(3) 0.37614(17) 0.0303(10) Uani 1 1 d . U
O9 O 1.0571(4) 0.2410(3) 0.38298(17) 0.0255(9) Uani 1 1 d . U
O10 O 0.7697(4) 0.2928(3) 0.35232(17) 0.0305(10) Uani 1 1 d . U
C1 C 0.9793(6) 0.2834(4) 0.5757(3) 0.0304(15) Uani 1 1 d . U
H1A H 0.994040 0.265386 0.614706 0.036 Uiso 1 1 calc R U
H1B H 0.956545 0.351353 0.567829 0.036 Uiso 1 1 calc R U
C01A C 0.4889(5) 0.2306(4) 0.5046(3) 0.0247(13) Uani 1 1 d . U
H01A H 0.476090 0.196531 0.478779 0.030 Uiso 1 1 calc R U
C01B C 0.6608(6) 0.4557(4) 0.5460(2) 0.0254(13) Uani 1 1 d . U
H01B H 0.711111 0.412109 0.573887 0.030 Uiso 1 1 calc R U
H01C H 0.587487 0.491717 0.564329 0.030 Uiso 1 1 calc R U
C01C C 0.7274(6) 0.5179(4) 0.5138(3) 0.0281(14) Uani 1 1 d . U
H01D H 0.677213 0.560040 0.485342 0.034 Uiso 1 1 calc R U
H01E H 0.747831 0.555319 0.537638 0.034 Uiso 1 1 calc R U
C01D C 0.5951(6) 0.2614(4) 0.3979(2) 0.0281(14) Uani 1 1 d . U
H01F H 0.511225 0.264171 0.393656 0.034 Uiso 1 1 calc R U
H01G H 0.641130 0.196333 0.407746 0.034 Uiso 1 1 calc R U
C01E C 0.5265(5) 0.3289(4) 0.5803(2) 0.0252(13) Uani 1 1 d . U
H01H H 0.540033 0.361946 0.606555 0.030 Uiso 1 1 calc R U
C01G C 0.8049(6) 0.1259(4) 0.5714(2) 0.0291(14) Uani 1 1 d . U
H01I H 0.800109 0.067310 0.593568 0.035 Uiso 1 1 calc R U
H01J H 0.723299 0.168479 0.568689 0.035 Uiso 1 1 calc R U
C01I C 1.0023(6) 0.1113(4) 0.3692(3) 0.0318(15) Uani 1 1 d . U
H01K H 0.941572 0.151939 0.344510 0.038 Uiso 1 1 calc R U
H01L H 1.030749 0.050117 0.357201 0.038 Uiso 1 1 calc R U
C01J C 0.6673(6) -0.0044(4) 0.4677(3) 0.0317(15) Uani 1 1 d . U
H01M H 0.601076 -0.028123 0.478467 0.038 Uiso 1 1 calc R U
C01K C 1.0923(6) 0.2452(4) 0.5430(3) 0.0302(15) Uani 1 1 d . U
H01N H 1.159337 0.261126 0.555870 0.036 Uiso 1 1 calc R U
H01O H 1.111390 0.177421 0.547451 0.036 Uiso 1 1 calc R U
C01L C 0.8825(6) 0.1666(4) 0.5962(3) 0.0301(15) Uani 1 1 d . U
H01P H 0.851732 0.175814 0.633679 0.036 Uiso 1 1 calc R U
H01Q H 0.964637 0.124675 0.597472 0.036 Uiso 1 1 calc R U
C01M C 1.1041(6) 0.1509(4) 0.3690(3) 0.0308(15) Uani 1 1 d . U
H01R H 1.161840 0.112141 0.395522 0.037 Uiso 1 1 calc R U
H01S H 1.145877 0.153537 0.332593 0.037 Uiso 1 1 calc R U
C01N C 1.1463(6) 0.2787(4) 0.3959(3) 0.0291(14) Uani 1 1 d . U
H01T H 1.116984 0.346588 0.388769 0.035 Uiso 1 1 calc R U
H01U H 1.218959 0.259066 0.372013 0.035 Uiso 1 1 calc R U
C01P C 0.8132(6) 0.0279(4) 0.3994(3) 0.0295(15) Uani 1 1 d . U
H01V H 0.846977 0.026281 0.363365 0.035 Uiso 1 1 calc R U
C01Q C 1.1773(6) 0.2493(4) 0.4534(3) 0.0296(15) Uani 1 1 d . U
H01W H 1.204659 0.181375 0.461139 0.036 Uiso 1 1 calc R U
H01X H 1.243003 0.273266 0.460157 0.036 Uiso 1 1 calc R U
C01R C 0.4631(6) 0.2642(4) 0.5954(3) 0.0301(15) Uani 1 1 d . U
H01Y H 0.432806 0.253463 0.631828 0.036 Uiso 1 1 calc R U
C01S C 0.7176(6) -0.0078(4) 0.4162(3) 0.0330(16) Uani 1 1 d . U
H01Z H 0.687065 -0.034769 0.391736 0.040 Uiso 1 1 calc R U
C01U C 0.4446(6) 0.2161(4) 0.5576(3) 0.0309(15) Uani 1 1 d . U
H01 H 0.400825 0.172424 0.567970 0.037 Uiso 1 1 calc R U
C01V C 0.8175(6) 0.3538(5) 0.3133(3) 0.0361(16) Uani 1 1 d . U
H1 H 0.784647 0.358855 0.277775 0.043 Uiso 1 1 calc R U
H H 0.905265 0.328012 0.309175 0.043 Uiso 1 1 calc R U
C01W C 0.7885(6) 0.4482(5) 0.3294(3) 0.0342(16) Uani 1 1 d . U
H2 H 0.813256 0.490786 0.299400 0.041 Uiso 1 1 calc R U
HA H 0.701366 0.472045 0.337155 0.041 Uiso 1 1 calc R U
C01X C 0.8273(6) 0.5293(4) 0.3943(3) 0.0329(16) Uani 1 1 d . U
H3 H 0.740319 0.557272 0.399956 0.039 Uiso 1 1 calc R U
HB H 0.859565 0.571466 0.366717 0.039 Uiso 1 1 calc R U
C2 C 0.8860(6) 0.5149(4) 0.4461(3) 0.0323(15) Uani 1 1 d . U
H2A H 0.971810 0.482438 0.440550 0.039 Uiso 1 1 calc R U
H2B H 0.880052 0.575388 0.456296 0.039 Uiso 1 1 calc R U
C013 C 0.8075(6) 0.0690(4) 0.4882(3) 0.0274(14) Uani 1 1 d . U
C014 C 0.5520(5) 0.2948(4) 0.4891(2) 0.0232(13) Uani 1 1 d . U
C016 C 0.8593(6) 0.0657(4) 0.4353(3) 0.0259(14) Uani 1 1 d . U
C017 C 0.5693(5) 0.3449(4) 0.5279(2) 0.0202(12) Uani 1 1 d . U
C019 C 0.7122(6) 0.0335(4) 0.5046(3) 0.0274(14) Uani 1 1 d . U
H019 H 0.677655 0.034892 0.540580 0.033 Uiso 1 1 calc R U
C021 C 0.6480(6) 0.3034(5) 0.3464(3) 0.0337(16) Uani 1 1 d . U
H02A H 0.640039 0.272911 0.315863 0.040 Uiso 1 1 calc R U
H02B H 0.604755 0.369449 0.338257 0.040 Uiso 1 1 calc R U
K007 K 1.06267(12) 0.21283(8) 0.06964(5) 0.0228(3) Uani 1 1 d . U
O11 O 1.2262(4) 0.0352(3) 0.08003(18) 0.0347(11) Uani 1 1 d . U
O12 O 1.2267(4) 0.1657(3) -0.01610(18) 0.0321(10) Uani 1 1 d . U
O13 O 0.9120(4) 0.2380(3) 0.17279(19) 0.0367(11) Uani 1 1 d . U
O14 O 0.9904(5) 0.0516(3) 0.07445(19) 0.0375(12) Uani 1 1 d . U
O15 O 1.1331(4) 0.1682(3) 0.18156(19) 0.0393(12) Uani 1 1 d . U
O17 O 1.0059(5) 0.3030(3) -0.03728(19) 0.0419(13) Uani 1 1 d . U
O18 O 0.8766(4) 0.1868(3) 0.0111(2) 0.0395(12) Uani 1 1 d . U
O21 O 1.2840(5) 0.2278(4) 0.1012(2) 0.0539(15) Uani 1 1 d . U
O24 O 0.8536(5) 0.3605(3) 0.0817(2) 0.0539(15) Uani 1 1 d . U
O26 O 1.0915(6) 0.3853(4) 0.0627(2) 0.0598(17) Uani 1 1 d . U
C01Z C 1.0632(8) 0.1143(5) 0.2075(3) 0.0414(18) Uani 1 1 d . U
C02C C 0.7901(7) 0.2816(6) 0.1625(3) 0.048(2) Uani 1 1 d . U
H02C H 0.741013 0.287170 0.196981 0.057 Uiso 1 1 calc R U
H02D H 0.760097 0.245313 0.141193 0.057 Uiso 1 1 calc R U
C02D C 0.9159(8) 0.2868(5) -0.0648(3) 0.052(2) Uani 1 1 d . U
H02E H 0.951173 0.233936 -0.084657 0.062 Uiso 1 1 calc R U
H02F H 0.881482 0.341443 -0.091407 0.062 Uiso 1 1 calc R U
C02E C 1.3001(7) 0.0734(5) -0.0128(3) 0.0385(17) Uani 1 1 d . U
H02G H 1.374814 0.070743 -0.035692 0.046 Uiso 1 1 calc R U
H02H H 1.257915 0.035054 -0.026036 0.046 Uiso 1 1 calc R U
C02F C 1.1924(8) 0.2035(5) -0.0694(3) 0.0430(18) Uani 1 1 d . U
H02I H 1.148700 0.166193 -0.082583 0.052 Uiso 1 1 calc R U
H02J H 1.263976 0.203844 -0.094067 0.052 Uiso 1 1 calc R U
C02H C 1.1857(8) -0.0428(5) 0.0763(3) 0.047(2) Uani 1 1 d . U
H02K H 1.241773 -0.099657 0.093723 0.057 Uiso 1 1 calc R U
H02L H 1.182604 -0.048269 0.037811 0.057 Uiso 1 1 calc R U
C02M C 1.1145(8) 0.2989(5) -0.0686(3) 0.047(2) Uani 1 1 d . U
H02M H 1.158300 0.334419 -0.053834 0.056 Uiso 1 1 calc R U
H02N H 1.096355 0.328141 -0.106277 0.056 Uiso 1 1 calc R U
C02N C 1.3090(8) 0.2101(7) 0.1569(4) 0.065(3) Uani 1 1 d . U
H02O H 1.272136 0.265899 0.174047 0.077 Uiso 1 1 calc R U
H02P H 1.396309 0.192050 0.160643 0.077 Uiso 1 1 calc R U
C02Q C 0.7833(8) 0.3729(6) 0.1318(3) 0.057(2) Uani 1 1 d . U
H02Q H 0.699366 0.406764 0.124392 0.069 Uiso 1 1 calc R U
H02R H 0.814678 0.408611 0.152855 0.069 Uiso 1 1 calc R U
C02R C 0.8054(7) 0.1456(6) 0.0483(3) 0.051(2) Uani 1 1 d . U
C02S C 0.8216(8) 0.2675(6) -0.0253(3) 0.058(2) Uani 1 1 d . U
H02S H 0.786064 0.319966 -0.005064 0.070 Uiso 1 1 calc R U
H02T H 0.757783 0.257057 -0.043903 0.070 Uiso 1 1 calc R U
C02U C 1.2599(8) 0.1358(6) 0.1831(3) 0.058(2) Uani 1 1 d . U
H02U H 1.291301 0.081827 0.163874 0.070 Uiso 1 1 calc R U
H02V H 1.282989 0.117234 0.221137 0.070 Uiso 1 1 calc R U
C02V C 0.9845(11) 0.4546(6) 0.0759(4) 0.071(3) Uani 1 1 d . U
H02W H 0.992706 0.516015 0.060212 0.085 Uiso 1 1 calc R U
H02X H 0.973139 0.451897 0.115805 0.085 Uiso 1 1 calc R U
C02W C 0.8625(9) 0.1061(6) 0.2268(3) 0.058(2) Uani 1 1 d . U
H02Y H 0.778816 0.132764 0.224493 0.070 Uiso 1 1 calc R U
C02X C 0.8100(9) 0.0213(7) 0.1211(4) 0.062(2) Uani 1 1 d . U
H02Z H 0.853457 -0.030090 0.144684 0.074 Uiso 1 1 calc R U
C02Y C 1.1068(11) 0.0265(6) 0.2364(3) 0.067(3) Uani 1 1 d . U
H02 H 1.189841 -0.000592 0.240586 0.081 Uiso 1 1 calc R U
C02Z C 0.8815(10) 0.4415(6) 0.0554(4) 0.072(3) Uani 1 1 d . U
H4 H 0.811902 0.495208 0.060203 0.087 Uiso 1 1 calc R U
HC H 0.896491 0.438491 0.016129 0.087 Uiso 1 1 calc R U
C020 C 0.9419(8) 0.1533(5) 0.2032(3) 0.0407(18) Uani 1 1 d . U
C024 C 0.8699(8) 0.0705(6) 0.0828(3) 0.047(2) Uani 1 1 d . U
C028 C 1.3282(7) 0.0383(5) 0.0448(3) 0.0465(19) Uani 1 1 d . U
H5 H 1.384181 -0.024352 0.046962 0.056 Uiso 1 1 calc R U
HD H 1.369134 0.077992 0.057419 0.056 Uiso 1 1 calc R U
C029 C 1.0660(8) -0.0304(5) 0.1038(3) 0.0442(19) Uani 1 1 d . U
H6 H 1.036730 -0.084057 0.102650 0.053 Uiso 1 1 calc R U
HE H 1.067660 -0.023182 0.142098 0.053 Uiso 1 1 calc R U
C030 C 1.1926(11) 0.3927(7) 0.0842(4) 0.072(3) Uani 1 1 d . U
H03A H 1.178335 0.392901 0.123756 0.086 Uiso 1 1 calc R U
H03B H 1.209260 0.451104 0.067565 0.086 Uiso 1 1 calc R U
C031 C 0.9098(12) 0.0161(7) 0.2549(4) 0.074(3) Uani 1 1 d . U
H031 H 0.856877 -0.018480 0.271095 0.089 Uiso 1 1 calc R U
C033 C 0.6822(8) 0.1718(8) 0.0520(4) 0.069(3) Uani 1 1 d . U
H033 H 0.636586 0.222840 0.028833 0.083 Uiso 1 1 calc R U
C034 C 1.0234(13) -0.0196(7) 0.2588(4) 0.076(3) Uani 1 1 d . U
H034 H 1.051343 -0.080065 0.277738 0.091 Uiso 1 1 calc R U
C036 C 1.2946(10) 0.3156(8) 0.0733(4) 0.080(3) Uani 1 1 d . U
H03C H 1.304302 0.313649 0.033823 0.096 Uiso 1 1 calc R U
H03D H 1.367581 0.325810 0.084312 0.096 Uiso 1 1 calc R U
C037 C 0.6269(10) 0.1175(9) 0.0928(5) 0.079(3) Uani 1 1 d . U
H037 H 0.542221 0.133572 0.096807 0.095 Uiso 1 1 calc R U
C038 C 0.6881(12) 0.0470(9) 0.1247(5) 0.084(3) Uani 1 1 d . U
H038 H 0.647219 0.012931 0.150936 0.100 Uiso 1 1 calc R U
O35 O 0.6304(7) -0.0554(5) 0.3058(3) 0.077(2) Uani 1 1 d . U
C02T C 0.7838(8) -0.1935(6) 0.3080(4) 0.060(2) Uani 1 1 d . U
H7 H 0.817396 -0.249214 0.291131 0.090 Uiso 1 1 calc R U
HF H 0.753303 -0.209851 0.345057 0.090 Uiso 1 1 calc R U
HG H 0.846112 -0.163290 0.308755 0.090 Uiso 1 1 calc R U
C03A C 0.4767(14) 0.0869(11) 0.3150(6) 0.134(6) Uani 1 1 d . U
H03E H 0.401639 0.126376 0.300147 0.201 Uiso 1 1 calc R U
H03F H 0.532285 0.123645 0.314521 0.201 Uiso 1 1 calc R U
H03G H 0.461141 0.059920 0.352350 0.201 Uiso 1 1 calc R U
C035 C 0.6862(10) -0.1309(7) 0.2765(4) 0.072(3) Uani 1 1 d . U
H03H H 0.717658 -0.108238 0.240268 0.086 Uiso 1 1 calc R U
H03I H 0.627525 -0.163154 0.271611 0.086 Uiso 1 1 calc R U
C039 C 0.5309(10) 0.0114(8) 0.2810(4) 0.078(3) Uani 1 1 d . U
H03J H 0.469805 -0.018728 0.276198 0.094 Uiso 1 1 calc R U
H03K H 0.557117 0.038132 0.244717 0.094 Uiso 1 1 calc R U

loop_
_atom_site_aniso_label
_atom_site_aniso_U_11
_atom_site_aniso_U_22
_atom_site_aniso_U_33
_atom_site_aniso_U_23
_atom_site_aniso_U_13
_atom_site_aniso_U_12
Fe01 0.0328(6) 0.0285(5) 0.0295(5) -0.0027(4) -0.0034(4) -0.0082(4)
Fe02 0.0392(6) 0.0309(5) 0.0266(5) 0.0062(4) -0.0084(4) -0.0118(4)
Fe03 0.0369(6) 0.0330(5) 0.0281(5) -0.0012(4) -0.0040(4) -0.0102(4)
Fe04 0.0480(7) 0.0201(5) 0.0290(5) 0.0027(4) -0.0036(5) -0.0012(4)
Fe05 0.0343(6) 0.0384(6) 0.0341(5) 0.0035(4) -0.0025(4) -0.0041(5)
S008 0.0369(10) 0.0446(10) 0.0237(8) 0.0007(7) -0.0054(7) -0.0154(8)
S009 0.0361(11) 0.0396(10) 0.0330(9) 0.0129(8) -0.0078(8) -0.0062(8)
O16 0.051(3) 0.052(3) 0.038(3) -0.014(2) 0.004(2) -0.015(3)
O19 0.051(3) 0.036(3) 0.033(3) -0.002(2) -0.011(2) -0.001(2)
O20 0.048(3) 0.051(3) 0.037(3) 0.009(3) -0.006(2) -0.021(3)
O22 0.059(4) 0.061(4) 0.044(3) -0.014(3) 0.008(3) -0.035(3)
O23 0.069(4) 0.040(3) 0.047(3) 0.009(3) -0.009(3) -0.027(3)
O25 0.040(3) 0.037(3) 0.065(3) 0.015(3) -0.022(3) -0.007(2)
O27 0.037(3) 0.062(4) 0.098(5) -0.041(4) 0.005(3) -0.009(3)
O28 0.094(5) 0.076(4) 0.029(3) -0.006(3) -0.005(3) -0.054(4)
O29 0.038(4) 0.046(3) 0.085(4) 0.006(3) -0.012(3) 0.000(3)
O30 0.095(5) 0.032(3) 0.078(4) -0.001(3) -0.052(4) -0.011(3)
O31 0.047(4) 0.125(6) 0.047(3) -0.007(4) -0.004(3) -0.037(4)
O32 0.098(5) 0.048(3) 0.056(4) -0.014(3) 0.022(4) -0.019(3)
O33 0.118(6) 0.091(5) 0.059(4) -0.037(4) 0.014(4) -0.070(5)
O34 0.079(5) 0.049(4) 0.092(5) 0.026(4) 0.018(4) 0.017(3)
C02A 0.040(4) 0.025(3) 0.044(4) -0.001(3) -0.001(3) -0.009(3)
C02B 0.051(5) 0.030(4) 0.039(4) 0.014(3) -0.012(3) -0.016(3)
C02G 0.067(5) 0.025(3) 0.045(4) 0.000(3) -0.019(4) -0.010(3)
C02I 0.058(5) 0.041(4) 0.046(4) 0.004(3) -0.009(4) -0.030(4)
C02J 0.034(4) 0.037(4) 0.037(4) -0.001(3) -0.007(3) -0.005(3)
C02K 0.051(5) 0.033(4) 0.035(4) -0.007(3) -0.003(3) -0.005(3)
C02L 0.063(5) 0.056(5) 0.041(4) -0.002(4) 0.004(4) -0.029(4)
C02O 0.062(5) 0.034(4) 0.045(4) 0.002(3) 0.007(4) -0.009(4)
C02P 0.035(4) 0.064(5) 0.044(4) 0.003(4) -0.005(3) -0.008(4)
C023 0.028(4) 0.046(4) 0.056(4) -0.016(3) 0.003(3) -0.014(3)
C025 0.035(4) 0.031(3) 0.039(4) -0.003(3) -0.002(3) -0.010(3)
C026 0.035(4) 0.020(3) 0.047(4) -0.004(3) -0.009(3) -0.002(3)
C027 0.038(4) 0.041(4) 0.028(3) -0.005(3) 0.004(3) -0.015(3)
C032 0.047(5) 0.050(5) 0.058(5) 0.002(4) 0.002(4) -0.001(4)
K1 0.0221(7) 0.0126(6) 0.0250(7) 0.0022(5) -0.0088(5) -0.0004(5)
O1 0.030(2) 0.021(2) 0.023(2) -0.0006(17) -0.0058(18) -0.0072(18)
O2 0.027(2) 0.0140(19) 0.028(2) 0.0040(16) -0.0117(18) -0.0030(17)
O3 0.022(2) 0.0135(19) 0.036(2) 0.0020(17) -0.0017(18) -0.0033(17)
O4 0.030(2) 0.018(2) 0.023(2) -0.0025(16) -0.0050(18) -0.0073(18)
O5 0.026(2) 0.018(2) 0.035(2) 0.0031(18) -0.0085(19) -0.0015(18)
O6 0.030(3) 0.022(2) 0.034(2) -0.0032(18) -0.0066(19) -0.0078(19)
O7 0.029(3) 0.024(2) 0.039(2) -0.0049(19) -0.005(2) -0.0093(19)
O8 0.030(3) 0.021(2) 0.032(2) 0.0067(18) -0.007(2) 0.0008(18)
O9 0.023(2) 0.017(2) 0.033(2) -0.0005(17) -0.0019(18) -0.0028(17)
O10 0.026(2) 0.033(2) 0.028(2) -0.0009(19) -0.0077(19) -0.0022(19)
C1 0.039(4) 0.022(3) 0.031(3) -0.001(3) -0.013(3) -0.008(3)
C01A 0.020(3) 0.018(3) 0.035(3) -0.003(2) -0.010(3) 0.000(2)
C01B 0.028(3) 0.022(3) 0.028(3) -0.010(2) -0.004(3) -0.006(3)
C01C 0.033(4) 0.017(3) 0.035(3) -0.007(3) -0.001(3) -0.007(3)
C01D 0.030(4) 0.027(3) 0.027(3) -0.003(3) -0.011(3) -0.006(3)
C01E 0.023(3) 0.023(3) 0.030(3) -0.006(2) -0.004(3) -0.004(2)
C01G 0.036(4) 0.020(3) 0.028(3) 0.004(2) -0.004(3) -0.006(3)
C01I 0.030(4) 0.021(3) 0.043(4) -0.010(3) -0.005(3) -0.002(3)
C01J 0.022(3) 0.017(3) 0.054(4) 0.000(3) -0.008(3) -0.003(3)
C01K 0.032(4) 0.022(3) 0.036(3) 0.004(3) -0.016(3) -0.006(3)
C01L 0.035(4) 0.023(3) 0.026(3) 0.010(3) -0.010(3) -0.003(3)
C01M 0.030(4) 0.018(3) 0.040(4) -0.004(3) -0.001(3) 0.000(3)
C01N 0.023(3) 0.021(3) 0.041(4) -0.004(3) 0.001(3) -0.005(3)
C01P 0.029(4) 0.017(3) 0.038(3) -0.002(3) -0.008(3) 0.001(3)
C01Q 0.020(3) 0.021(3) 0.044(4) 0.000(3) -0.006(3) -0.002(3)
C01R 0.025(3) 0.033(3) 0.029(3) 0.003(3) -0.001(3) -0.008(3)
C01S 0.030(4) 0.014(3) 0.055(4) -0.006(3) -0.014(3) -0.002(3)
C01U 0.025(3) 0.024(3) 0.039(4) 0.005(3) -0.002(3) -0.006(3)
C01V 0.031(4) 0.047(4) 0.024(3) 0.005(3) -0.006(3) -0.005(3)
C01W 0.029(4) 0.038(4) 0.026(3) 0.014(3) -0.006(3) -0.003(3)
C01X 0.032(4) 0.018(3) 0.039(4) 0.009(3) -0.001(3) 0.000(3)
C2 0.030(4) 0.019(3) 0.047(4) -0.004(3) 0.000(3) -0.008(3)
C013 0.032(4) 0.013(3) 0.034(3) 0.003(2) -0.008(3) -0.002(3)
C014 0.022(3) 0.016(3) 0.029(3) -0.001(2) -0.009(3) 0.000(2)
C016 0.026(3) 0.011(3) 0.038(3) 0.000(2) -0.010(3) 0.001(2)
C017 0.020(3) 0.013(3) 0.028(3) 0.002(2) -0.008(2) -0.005(2)
C019 0.027(3) 0.011(3) 0.041(3) 0.000(2) -0.008(3) 0.001(2)
C021 0.032(4) 0.042(4) 0.027(3) -0.005(3) -0.015(3) -0.007(3)
K007 0.0301(8) 0.0129(6) 0.0252(7) -0.0024(5) -0.0027(6) -0.0058(5)
O11 0.042(3) 0.027(2) 0.033(2) -0.0023(19) -0.015(2) -0.002(2)
O12 0.034(3) 0.029(2) 0.036(2) -0.0114(19) 0.006(2) -0.011(2)
O13 0.039(3) 0.035(3) 0.039(3) 0.000(2) 0.003(2) -0.018(2)
O14 0.046(3) 0.033(3) 0.040(3) 0.002(2) -0.006(2) -0.024(2)
O15 0.039(3) 0.040(3) 0.035(3) -0.005(2) -0.012(2) -0.003(2)
O17 0.069(4) 0.015(2) 0.035(3) -0.0007(19) -0.009(3) -0.001(2)
O18 0.027(3) 0.045(3) 0.043(3) -0.007(2) -0.011(2) -0.002(2)
O21 0.044(3) 0.083(4) 0.050(3) -0.038(3) 0.004(2) -0.028(3)
O24 0.070(4) 0.031(3) 0.043(3) -0.010(2) -0.004(3) 0.014(3)
O26 0.108(5) 0.034(3) 0.049(3) -0.013(2) 0.018(3) -0.041(3)
C01Z 0.068(5) 0.032(4) 0.025(3) 0.000(3) -0.011(3) -0.015(4)
C02C 0.034(4) 0.065(5) 0.049(4) -0.031(4) 0.009(3) -0.013(4)
C02D 0.079(6) 0.031(4) 0.036(4) 0.000(3) -0.026(4) 0.006(4)
C02E 0.030(4) 0.041(4) 0.046(4) -0.020(3) 0.006(3) -0.007(3)
C02F 0.058(5) 0.032(4) 0.041(4) -0.010(3) 0.011(3) -0.019(3)
C02H 0.066(5) 0.018(3) 0.046(4) 0.004(3) -0.010(4) 0.003(3)
C02M 0.076(5) 0.028(4) 0.035(4) -0.001(3) 0.004(4) -0.017(4)
C02N 0.040(5) 0.100(6) 0.068(5) -0.052(5) -0.002(4) -0.020(4)
C02Q 0.049(5) 0.057(5) 0.054(5) -0.022(4) -0.002(4) 0.009(4)
C02R 0.039(4) 0.077(5) 0.053(4) -0.037(4) -0.005(4) -0.024(4)
C02S 0.052(5) 0.063(5) 0.050(4) -0.016(4) -0.026(4) 0.011(4)
C02U 0.059(5) 0.066(5) 0.043(4) -0.022(4) -0.021(4) 0.006(4)
C02V 0.123(7) 0.025(4) 0.060(5) -0.011(4) 0.019(5) -0.019(4)
C02W 0.090(6) 0.070(5) 0.036(4) -0.014(4) 0.009(4) -0.056(5)
C02X 0.074(6) 0.086(6) 0.051(4) -0.032(4) 0.018(4) -0.057(5)
C02Y 0.106(7) 0.050(5) 0.041(4) -0.003(4) -0.023(5) -0.011(5)
C02Z 0.101(7) 0.035(4) 0.054(5) 0.002(4) 0.001(5) 0.015(4)
C020 0.066(5) 0.037(4) 0.030(3) -0.007(3) 0.002(3) -0.031(4)
C024 0.063(5) 0.066(5) 0.034(4) -0.024(3) 0.002(3) -0.043(4)
C028 0.033(4) 0.044(4) 0.058(4) -0.020(4) -0.014(4) 0.007(3)
C029 0.078(5) 0.019(3) 0.038(4) 0.005(3) -0.010(4) -0.020(3)
C030 0.113(7) 0.063(5) 0.066(5) -0.021(4) 0.014(5) -0.066(5)
C031 0.131(8) 0.073(6) 0.042(4) -0.009(4) 0.010(5) -0.069(6)
C033 0.047(5) 0.106(7) 0.066(5) -0.047(5) -0.001(4) -0.022(5)
C034 0.137(8) 0.054(5) 0.039(4) 0.006(4) -0.008(5) -0.038(6)
C036 0.087(7) 0.108(7) 0.076(6) -0.030(5) 0.015(5) -0.074(6)
C037 0.054(5) 0.114(7) 0.094(6) -0.071(6) 0.022(5) -0.040(5)
C038 0.090(7) 0.114(7) 0.079(6) -0.057(6) 0.028(5) -0.066(6)
O35 0.078(5) 0.081(4) 0.069(4) -0.018(3) -0.024(3) -0.007(4)
C02T 0.052(5) 0.054(5) 0.073(6) 0.013(4) 0.005(4) -0.029(4)
C03A 0.125(11) 0.132(11) 0.125(10) -0.039(9) -0.052(9) 0.022(9)
C035 0.089(7) 0.068(6) 0.064(5) -0.012(4) 0.000(5) -0.033(5)
C039 0.074(6) 0.083(6) 0.072(6) -0.003(5) -0.033(5) -0.008(5)

loop_
_atom_type_symbol
_atom_type_description
_atom_type_scat_dispersion_real
_atom_type_scat_dispersion_imag
_atom_type_scat_source
C C 0.0033 0.0016 'International Tables Vol C Tables 4.2.6.8 and 6.1.1.4'
H H 0.0000 0.0000 'International Tables Vol C Tables 4.2.6.8 and 6.1.1.4'
Fe Fe 0.3463 0.8444 'International Tables Vol C Tables 4.2.6.8 and 6.1.1.4'
K K 0.2009 0.2494 'International Tables Vol C Tables 4.2.6.8 and 6.1.1.4'
O O 0.0106 0.0060 'International Tables Vol C Tables 4.2.6.8 and 6.1.1.4'
S S 0.1246 0.1234 'International Tables Vol C Tables 4.2.6.8 and 6.1.1.4'

loop_
_geom_angle_atom_site_label_1
_geom_angle_atom_site_label_2
_geom_angle_atom_site_label_3
_geom_angle
Fe05 Fe01 Fe02 60.63(4)
S008 Fe01 Fe02 53.12(5)
S008 Fe01 Fe05 54.10(6)
C023 Fe01 Fe02 107.0(2)
C023 Fe01 Fe05 156.6(3)
C023 Fe01 S008 102.5(3)
C023 Fe01 C026 101.7(3)
C026 Fe01 Fe02 97.5(2)
C026 Fe01 Fe05 99.8(2)
C026 Fe01 S008 146.5(2)
C027 Fe01 Fe02 149.2(2)
C027 Fe01 Fe05 89.6(2)
C027 Fe01 S008 104.3(2)
C027 Fe01 C023 97.7(3)
C027 Fe01 C026 95.1(3)
Fe01 Fe02 Fe04 161.29(5)
Fe03 Fe02 Fe01 130.32(5)
Fe03 Fe02 Fe04 57.75(4)
Fe05 Fe02 Fe01 57.89(4)
Fe05 Fe02 Fe03 139.88(5)
Fe05 Fe02 Fe04 129.87(5)
S008 Fe02 Fe01 52.59(5)
S008 Fe02 Fe03 98.12(6)
S008 Fe02 Fe04 145.99(6)
S008 Fe02 Fe05 52.79(6)
S008 Fe02 S009 94.73(8)
S009 Fe02 Fe01 146.37(7)
S009 Fe02 Fe03 52.87(6)
S009 Fe02 Fe04 52.13(6)
S009 Fe02 Fe05 97.93(6)
C02B Fe02 Fe01 76.5(2)
C02B Fe02 Fe03 76.2(2)
C02B Fe02 Fe04 91.4(2)
C02B Fe02 Fe05 133.6(2)
C02B Fe02 S008 106.6(2)
C02B Fe02 S009 127.1(2)
C02I Fe02 Fe01 91.3(2)
C02I Fe02 Fe03 133.4(2)
C02I Fe02 Fe04 76.4(2)
C02I Fe02 Fe05 75.8(3)
C02I Fe02 S008 126.9(3)
C02I Fe02 S009 105.9(3)
C02I Fe02 C02B 98.8(4)
Fe04 Fe03 Fe02 61.30(4)
S009 Fe03 Fe02 53.61(5)
S009 Fe03 Fe04 53.82(6)
C02A Fe03 Fe02 108.5(2)
C02A Fe03 Fe04 90.5(2)
C02A Fe03 S009 144.0(2)
C02A Fe03 C02L 102.5(4)
C02J Fe03 Fe02 150.8(2)
C02J Fe03 Fe04 103.7(2)
C02J Fe03 S009 97.2(2)
C02J Fe03 C02A 95.8(3)
C02J Fe03 C02L 96.7(3)
C02L Fe03 Fe02 93.7(3)
C02L Fe03 Fe04 154.6(3)
C02L Fe03 S009 109.2(3)
Fe03 Fe04 Fe02 60.95(4)
S009 Fe04 Fe02 53.63(5)
S009 Fe04 Fe03 54.62(6)
C02G Fe04 Fe02 98.2(2)
C02G Fe04 Fe03 99.8(3)
C02G Fe04 S009 147.5(2)
C02K Fe04 Fe02 149.5(2)
C02K Fe04 Fe03 91.2(2)
C02K Fe04 S009 101.1(2)
C02K Fe04 C02G 98.9(4)
C02K Fe04 C02O 94.2(3)
C02O Fe04 Fe02 109.4(3)
C02O Fe04 Fe03 163.4(3)
C02O Fe04 S009 108.9(3)
C02O Fe04 C02G 94.9(4)
Fe01 Fe05 Fe02 61.47(4)
S008 Fe05 Fe01 54.30(5)
S008 Fe05 Fe02 53.52(6)
C02P Fe05 Fe01 102.3(3)
C02P Fe05 Fe02 148.9(3)
C02P Fe05 S008 95.4(3)
C02P Fe05 C025 96.7(3)
C02P Fe05 C032 95.7(4)
C025 Fe05 Fe01 89.1(2)
C025 Fe05 Fe02 108.5(2)
C025 Fe05 S008 143.2(2)
C025 Fe05 C032 104.0(4)
C032 Fe05 Fe01 156.4(3)
C032 Fe05 Fe02 95.4(3)
C032 Fe05 S008 109.2(3)
Fe01 S008 Fe02 74.29(6)
Fe05 S008 Fe01 71.60(6)
Fe05 S008 Fe02 73.69(7)
Fe03 S009 Fe02 73.52(7)
Fe04 S009 Fe02 74.24(6)
Fe04 S009 Fe03 71.57(7)
O29 C02A Fe03 175.3(7)
O25 C02B Fe02 174.0(7)
O30 C02G Fe04 177.8(7)
O28 C02I Fe02 173.1(8)
O20 C02J Fe03 179.2(7)
O23 C02K Fe04 177.5(7)
O33 C02L Fe03 176.2(8)
O32 C02O Fe04 173.4(8)
O31 C02P Fe05 177.7(8)
O27 C023 Fe01 174.7(7)
O16 C025 Fe05 176.9(6)
O19 C026 Fe01 178.6(6)
O22 C027 Fe01 179.3(7)
O34 C032 Fe05 177.1(9)
O1 K1 O4 50.76(11)
O1 K1 O6 97.08(12)
O1 K1 O7 86.55(12)
O1 K1 C01V 73.80(14)
O1 K1 C014 21.81(12)
O2 K1 O1 107.50(12)
O2 K1 O3 74.08(12)
O2 K1 O4 73.71(12)
O2 K1 O5 62.99(13)
O2 K1 O6 99.09(12)
O2 K1 O7 56.29(12)
O2 K1 O9 117.51(13)
O2 K1 O10 159.46(13)
O2 K1 C01V 177.74(15)
O2 K1 C014 85.71(13)
O3 K1 O1 101.04(12)
O3 K1 O4 55.88(11)
O3 K1 O6 161.82(13)
O3 K1 O7 129.50(12)
O3 K1 C01V 103.92(15)
O3 K1 C014 96.32(13)
O4 K1 O6 139.33(12)
O4 K1 C01V 106.13(14)
O4 K1 C014 40.53(12)
O5 K1 O1 169.44(13)
O5 K1 O3 72.57(12)
O5 K1 O4 119.59(12)
O5 K1 O6 89.29(12)
O5 K1 O7 91.18(12)
O5 K1 O9 60.86(13)
O5 K1 O10 133.03(14)
O5 K1 C01V 115.56(15)
O5 K1 C014 148.46(14)
O6 K1 C01V 82.50(15)
O6 K1 C014 99.99(13)
O7 K1 O4 98.11(12)
O7 K1 O6 49.94(12)
O7 K1 C01V 125.86(15)
O7 K1 C014 72.98(13)
O8 K1 O1 90.61(12)
O8 K1 O2 135.35(13)
O8 K1 O3 62.35(13)
O8 K1 O4 88.93(12)
O8 K1 O5 93.62(13)
O8 K1 O6 119.24(13)
O8 K1 O7 168.15(13)
O8 K1 O9 73.18(13)
O8 K1 O10 62.98(13)
O8 K1 C01V 42.47(15)
O8 K1 C014 107.42(13)
O9 K1 O1 129.70(12)
O9 K1 O3 111.52(12)
O9 K1 O4 161.95(12)
O9 K1 O6 56.09(12)
O9 K1 O7 99.92(12)
O9 K1 C01V 62.06(14)
O9 K1 C014 147.29(13)
O10 K1 O1 57.37(12)
O10 K1 O3 120.10(13)
O10 K1 O4 101.14(12)
O10 K1 O6 71.51(12)
O10 K1 O7 106.08(13)
O10 K1 O9 73.11(13)
O10 K1 C01V 22.73(15)
O10 K1 C014 78.28(14)
C01V K1 C014 95.61(15)
C01D O1 K1 109.2(4)
C014 O1 K1 105.1(3)
C014 O1 C01D 118.8(5)
C1 O2 K1 108.7(3)
C01L O2 K1 124.3(3)
C01L O2 C1 112.2(4)
C01C O3 K1 123.9(3)
C2 O3 K1 106.2(3)
C2 O3 C01C 112.6(4)
C01B O4 K1 110.9(3)
C017 O4 K1 103.3(3)
C017 O4 C01B 116.9(4)
C01K O5 K1 113.4(4)
C01Q O5 K1 117.7(3)
C01Q O5 C01K 113.2(5)
C01I O6 K1 108.4(3)
C016 O6 K1 104.2(3)
C016 O6 C01I 117.9(5)
C01G O7 K1 107.9(3)
C013 O7 K1 105.2(3)
C013 O7 C01G 119.1(5)
C01W O8 K1 115.6(4)
C01W O8 C01X 113.0(5)
C01X O8 K1 117.1(3)
C01M O9 K1 123.7(4)
C01M O9 C01N 113.5(5)
C01N O9 K1 108.7(3)
C01V O10 K1 107.4(4)
C021 O10 K1 121.0(4)
C021 O10 C01V 113.0(5)
O2 C1 H1A 109.1
O2 C1 H1B 109.1
O2 C1 C01K 112.6(5)
H1A C1 H1B 107.8
C01K C1 H1A 109.1
C01K C1 H1B 109.1
C01U C01A H01A 120.0
C01U C01A C014 120.0(6)
C014 C01A H01A 120.0
O4 C01B H01B 110.5
O4 C01B H01C 110.5
O4 C01B C01C 105.9(5)
H01B C01B H01C 108.7
C01C C01B H01B 110.5
C01C C01B H01C 110.5
O3 C01C C01B 108.7(5)
O3 C01C H01D 109.9
O3 C01C H01E 109.9
C01B C01C H01D 109.9
C01B C01C H01E 109.9
H01D C01C H01E 108.3
O1 C01D H01F 110.5
O1 C01D H01G 110.5
O1 C01D C021 106.0(5)
H01F C01D H01G 108.7
C021 C01D H01F 110.5
C021 C01D H01G 110.5
C01R C01E H01H 120.0
C017 C01E H01H 120.0
C017 C01E C01R 120.1(6)
O7 C01G H01I 110.4
O7 C01G H01J 110.4
O7 C01G C01L 106.6(5)
H01I C01G H01J 108.6
C01L C01G H01I 110.4
C01L C01G H01J 110.4
O6 C01I H01K 110.4
O6 C01I H01L 110.4
O6 C01I C01M 106.5(5)
H01K C01I H01L 108.6
C01M C01I H01K 110.4
C01M C01I H01L 110.4
C01S C01J H01M 119.6
C01S C01J C019 120.7(6)
C019 C01J H01M 119.6
O5 C01K C1 108.9(5)
O5 C01K H01N 109.9
O5 C01K H01O 109.9
C1 C01K H01N 109.9
C1 C01K H01O 109.9
H01N C01K H01O 108.3
O2 C01L C01G 108.7(5)
O2 C01L H01P 110.0
O2 C01L H01Q 110.0
C01G C01L H01P 110.0
C01G C01L H01Q 110.0
H01P C01L H01Q 108.3
O9 C01M C01I 108.0(5)
O9 C01M H01R 110.1
O9 C01M H01S 110.1
C01I C01M H01R 110.1
C01I C01M H01S 110.1
H01R C01M H01S 108.4
O9 C01N H01T 109.2
O9 C01N H01U 109.2
O9 C01N C01Q 112.1(5)
H01T C01N H01U 107.9
C01Q C01N H01T 109.2
C01Q C01N H01U 109.2
C01S C01P H01V 120.0
C016 C01P H01V 120.0
C016 C01P C01S 119.9(6)
O5 C01Q C01N 109.6(5)
O5 C01Q H01W 109.8
O5 C01Q H01X 109.8
C01N C01Q H01W 109.8
C01N C01Q H01X 109.8
H01W C01Q H01X 108.2
C01E C01R H01Y 120.1
C01U C01R C01E 119.9(6)
C01U C01R H01Y 120.1
C01J C01S C01P 120.4(6)
C01J C01S H01Z 119.8
C01P C01S H01Z 119.8
C01A C01U H01 119.7
C01R C01U C01A 120.7(6)
C01R C01U H01 119.7
K1 C01V H1 158.7
K1 C01V H 85.9
O10 C01V K1 49.9(3)
O10 C01V H1 109.2
O10 C01V H 109.2
O10 C01V C01W 112.0(6)
H1 C01V H 107.9
C01W C01V K1 80.0(3)
C01W C01V H1 109.2
C01W C01V H 109.2
O8 C01W C01V 109.2(5)
O8 C01W H2 109.8
O8 C01W HA 109.8
C01V C01W H2 109.8
C01V C01W HA 109.8
H2 C01W HA 108.3
O8 C01X H3 109.9
O8 C01X HB 109.9
O8 C01X C2 108.8(5)
H3 C01X HB 108.3
C2 C01X H3 109.9
C2 C01X HB 109.9
O3 C2 C01X 112.7(5)
O3 C2 H2A 109.1
O3 C2 H2B 109.1
C01X C2 H2A 109.1
C01X C2 H2B 109.1
H2A C2 H2B 107.8
O7 C013 C016 114.4(6)
O7 C013 C019 125.4(6)
C019 C013 C016 120.2(6)
O1 C014 K1 53.0(3)
O1 C014 C01A 125.4(5)
O1 C014 C017 115.5(5)
C01A C014 K1 137.4(4)
C01A C014 C017 119.0(6)
C017 C014 K1 79.9(4)
O6 C016 C01P 125.8(6)
O6 C016 C013 114.6(5)
C01P C016 C013 119.5(6)
O4 C017 C01E 126.0(5)
O4 C017 C014 113.7(5)
C01E C017 C014 120.3(5)
C01J C019 H019 120.4
C013 C019 C01J 119.1(6)
C013 C019 H019 120.4
O10 C021 C01D 109.3(5)
O10 C021 H02A 109.8
O10 C021 H02B 109.8
C01D C021 H02A 109.8
C01D C021 H02B 109.8
H02A C021 H02B 108.3
O11 K007 O13 109.72(14)
O11 K007 O14 57.48(14)
O11 K007 O15 73.24(13)
O11 K007 O17 117.27(14)
O11 K007 O18 101.36(14)
O11 K007 O21 72.39(16)
O11 K007 O24 161.74(17)
O11 K007 C01Z 71.25(16)
O12 K007 O11 61.45(14)
O12 K007 O13 170.76(14)
O12 K007 O14 91.49(14)
O12 K007 O15 121.45(15)
O12 K007 O17 60.96(15)
O12 K007 O18 89.92(14)
O12 K007 O21 74.79(14)
O12 K007 O24 133.93(15)
O12 K007 C01Z 130.48(17)
O13 K007 C01Z 40.28(17)
O14 K007 O13 85.25(14)
O14 K007 O15 93.80(14)
O14 K007 O17 101.87(14)
O14 K007 O18 51.80(14)
O14 K007 O21 128.02(17)
O14 K007 O24 107.64(17)
O14 K007 C01Z 74.10(15)
O15 K007 O13 50.37(14)
O15 K007 C01Z 22.15(16)
O17 K007 O13 128.17(15)
O17 K007 O15 164.17(14)
O17 K007 O18 56.55(15)
O17 K007 O21 113.15(17)
O17 K007 C01Z 167.20(19)
O18 K007 O13 94.81(14)
O18 K007 O15 135.85(15)
O18 K007 C01Z 113.85(17)
O21 K007 O13 100.46(14)
O21 K007 O15 56.82(15)
O21 K007 O18 164.68(15)
O21 K007 C01Z 77.96(18)
O24 K007 O13 55.27(14)
O24 K007 O15 99.19(15)
O24 K007 O17 74.04(15)
O24 K007 O18 72.14(16)
O24 K007 O21 117.95(17)
O24 K007 C01Z 95.37(18)
O26 K007 O11 132.52(19)
O26 K007 O12 94.00(15)
O26 K007 O13 90.54(15)
O26 K007 O14 170.00(19)
O26 K007 O15 90.47(16)
O26 K007 O17 73.71(16)
O26 K007 O18 119.77(18)
O26 K007 O21 61.7(2)
O26 K007 O24 62.7(2)
O26 K007 C01Z 108.21(17)
C02H O11 K007 119.7(4)
C028 O11 K007 108.4(4)
C028 O11 C02H 112.0(6)
C02E O12 K007 118.1(4)
C02F O12 K007 118.4(4)
C02F O12 C02E 112.1(5)
C02C O13 K007 111.3(4)
C020 O13 K007 104.1(4)
C020 O13 C02C 118.9(6)
C024 O14 K007 110.5(4)
C024 O14 C029 119.5(6)
C029 O14 K007 115.2(4)
C01Z O15 K007 104.7(4)
C01Z O15 C02U 120.3(6)
C02U O15 K007 110.5(4)
C02D O17 K007 121.6(4)
C02M O17 K007 107.9(4)
C02M O17 C02D 114.3(6)
C02R O18 K007 107.7(4)
C02R O18 C02S 119.3(6)
C02S O18 K007 112.2(5)
C02N O21 K007 120.0(5)
C02N O21 C036 114.3(7)
C036 O21 K007 105.4(5)
C02Q O24 K007 124.2(4)
C02Z O24 K007 106.4(5)
C02Z O24 C02Q 113.1(6)
C02V O26 K007 114.3(5)
C030 O26 K007 117.9(5)
C030 O26 C02V 112.9(7)
O15 C01Z K007 53.2(3)
O15 C01Z C02Y 124.8(9)
O15 C01Z C020 114.9(6)
C02Y C01Z K007 135.7(5)
C020 C01Z K007 80.7(4)
C020 C01Z C02Y 120.3(8)
O13 C02C H02C 110.3
O13 C02C H02D 110.3
O13 C02C C02Q 107.1(7)
H02C C02C H02D 108.6
C02Q C02C H02C 110.3
C02Q C02C H02D 110.3
O17 C02D H02E 109.8
O17 C02D H02F 109.8
O17 C02D C02S 109.5(6)
H02E C02D H02F 108.2
C02S C02D H02E 109.8
C02S C02D H02F 109.8
O12 C02E H02G 110.0
O12 C02E H02H 110.0
O12 C02E C028 108.4(5)
H02G C02E H02H 108.4
C028 C02E H02G 110.0
C028 C02E H02H 110.0
O12 C02F H02I 110.0
O12 C02F H02J 110.0
O12 C02F C02M 108.2(6)
H02I C02F H02J 108.4
C02M C02F H02I 110.0
C02M C02F H02J 110.0
O11 C02H H02K 109.9
O11 C02H H02L 109.9
O11 C02H C029 108.9(6)
H02K C02H H02L 108.3
C029 C02H H02K 109.9
C029 C02H H02L 109.9
O17 C02M C02F 113.1(6)
O17 C02M H02M 109.0
O17 C02M H02N 109.0
C02F C02M H02M 109.0
C02F C02M H02N 109.0
H02M C02M H02N 107.8
O21 C02N H02O 110.1
O21 C02N H02P 110.1
O21 C02N C02U 107.9(7)
H02O C02N H02P 108.4
C02U C02N H02O 110.1
C02U C02N H02P 110.1
O24 C02Q C02C 107.9(6)
O24 C02Q H02Q 110.1
O24 C02Q H02R 110.1
C02C C02Q H02Q 110.1
C02C C02Q H02R 110.1
H02Q C02Q H02R 108.4
O18 C02R C024 113.6(7)
C033 C02R O18 125.7(9)
C033 C02R C024 120.7(9)
O18 C02S C02D 106.9(6)
O18 C02S H02S 110.3
O18 C02S H02T 110.3
C02D C02S H02S 110.3
C02D C02S H02T 110.3
H02S C02S H02T 108.6
O15 C02U C02N 108.0(7)
O15 C02U H02U 110.1
O15 C02U H02V 110.1
C02N C02U H02U 110.1
C02N C02U H02V 110.1
H02U C02U H02V 108.4
O26 C02V H02W 109.4
O26 C02V H02X 109.4
O26 C02V C02Z 111.1(7)
H02W C02V H02X 108.0
C02Z C02V H02W 109.4
C02Z C02V H02X 109.4
C020 C02W H02Y 121.2
C020 C02W C031 117.7(10)
C031 C02W H02Y 121.2
C024 C02X H02Z 120.2
C038 C02X H02Z 120.2
C038 C02X C024 119.7(11)
C01Z C02Y H02 121.4
C034 C02Y C01Z 117.2(10)
C034 C02Y H02 121.4
O24 C02Z C02V 112.9(7)
O24 C02Z H4 109.0
O24 C02Z HC 109.0
C02V C02Z H4 109.0
C02V C02Z HC 109.0
H4 C02Z HC 107.8
O13 C020 C01Z 114.2(6)
O13 C020 C02W 125.2(8)
C02W C020 C01Z 120.6(8)
O14 C024 C02R 114.7(7)
O14 C024 C02X 125.6(9)
C02X C024 C02R 119.7(9)
O11 C028 C02E 113.7(6)
O11 C028 H5 108.8
O11 C028 HD 108.8
C02E C028 H5 108.8
C02E C028 HD 108.8
H5 C028 HD 107.7
O14 C029 C02H 105.8(5)
O14 C029 H6 110.6
O14 C029 HE 110.6
C02H C029 H6 110.6
C02H C029 HE 110.6
H6 C029 HE 108.7
O26 C030 H03A 109.8
O26 C030 H03B 109.8
O26 C030 C036 109.6(7)
H03A C030 H03B 108.2
C036 C030 H03A 109.8
C036 C030 H03B 109.8
C02W C031 H031 119.4
C034 C031 C02W 121.1(10)
C034 C031 H031 119.4
C02R C033 H033 121.9
C02R C033 C037 116.1(11)
C037 C033 H033 121.9
C02Y C034 H034 118.5
C031 C034 C02Y 123.0(10)
C031 C034 H034 118.5
O21 C036 C030 113.6(8)
O21 C036 H03C 108.8
O21 C036 H03D 108.8
C030 C036 H03C 108.8
C030 C036 H03D 108.8
H03C C036 H03D 107.7
C033 C037 H037 118.7
C038 C037 C033 122.7(11)
C038 C037 H037 118.7
C02X C038 H038 119.5
C037 C038 C02X 121.1(11)
C037 C038 H038 119.5
C039 O35 C035 114.9(7)
H7 C02T HF 109.5
H7 C02T HG 109.5
HF C02T HG 109.5
C035 C02T H7 109.5
C035 C02T HF 109.5
C035 C02T HG 109.5
H03E C03A H03F 109.5
H03E C03A H03G 109.5
H03F C03A H03G 109.5
C039 C03A H03E 109.5
C039 C03A H03F 109.5
C039 C03A H03G 109.5
O35 C035 C02T 107.7(8)
O35 C035 H03H 110.2
O35 C035 H03I 110.2
C02T C035 H03H 110.2
C02T C035 H03I 110.2
H03H C035 H03I 108.5
O35 C039 C03A 111.2(9)
O35 C039 H03J 109.4
O35 C039 H03K 109.4
C03A C039 H03J 109.4
C03A C039 H03K 109.4
H03J C039 H03K 108.0

loop_
_geom_bond_atom_site_label_1
_geom_bond_atom_site_label_2
_geom_bond_distance
Fe01 Fe02 2.6422(13)
Fe01 Fe05 2.5474(14)
Fe01 S008 2.1803(18)
Fe01 C023 1.775(8)
Fe01 C026 1.775(7)
Fe01 C027 1.766(7)
Fe02 Fe03 2.6408(14)
Fe02 Fe04 2.6500(14)
Fe02 Fe05 2.6209(15)
Fe02 S008 2.196(2)
Fe02 S009 2.2170(19)
Fe02 C02B 1.781(8)
Fe02 C02I 1.776(8)
Fe03 Fe04 2.5550(14)
Fe03 S009 2.196(2)
Fe03 C02A 1.774(8)
Fe03 C02J 1.765(7)
Fe03 C02L 1.782(9)
Fe04 S009 2.174(2)
Fe04 C02G 1.776(8)
Fe04 C02K 1.769(8)
Fe04 C02O 1.773(9)
Fe05 S008 2.175(2)
Fe05 C02P 1.764(9)
Fe05 C025 1.771(7)
Fe05 C032 1.788(9)
O16 C025 1.150(8)
O19 C026 1.154(8)
O20 C02J 1.147(8)
O22 C027 1.140(8)
O23 C02K 1.139(9)
O25 C02B 1.181(9)
O27 C023 1.150(9)
O28 C02I 1.162(9)
O29 C02A 1.152(9)
O30 C02G 1.163(9)
O31 C02P 1.154(10)
O32 C02O 1.159(9)
O33 C02L 1.164(10)
O34 C032 1.144(10)
K1 O1 2.930(4)
K1 O2 2.774(4)
K1 O3 2.842(4)
K1 O4 3.002(4)
K1 O5 2.801(4)
K1 O6 3.010(4)
K1 O7 2.996(4)
K1 O8 2.739(4)
K1 O9 2.836(4)
K1 O10 2.824(4)
K1 C01V 3.524(6)
K1 C014 3.540(6)
O1 C01D 1.427(7)
O1 C014 1.362(7)
O2 C1 1.422(7)
O2 C01L 1.422(7)
O3 C01C 1.433(7)
O3 C2 1.427(8)
O4 C01B 1.446(7)
O4 C017 1.365(7)
O5 C01K 1.420(7)
O5 C01Q 1.406(8)
O6 C01I 1.434(8)
O6 C016 1.368(8)
O7 C01G 1.411(8)
O7 C013 1.363(7)
O8 C01W 1.415(8)
O8 C01X 1.427(8)
O9 C01M 1.424(7)
O9 C01N 1.428(7)
O10 C01V 1.427(8)
O10 C021 1.412(8)
C1 H1A 0.9900
C1 H1B 0.9900
C1 C01K 1.500(10)
C01A H01A 0.9500
C01A C01U 1.382(9)
C01A C014 1.386(8)
C01B H01B 0.9900
C01B H01C 0.9900
C01B C01C 1.494(9)
C01C H01D 0.9900
C01C H01E 0.9900
C01D H01F 0.9900
C01D H01G 0.9900
C01D C021 1.502(9)
C01E H01H 0.9500
C01E C01R 1.394(9)
C01E C017 1.365(9)
C01G H01I 0.9900
C01G H01J 0.9900
C01G C01L 1.484(9)
C01I H01K 0.9900
C01I H01L 0.9900
C01I C01M 1.495(9)
C01J H01M 0.9500
C01J C01S 1.364(10)
C01J C019 1.398(9)
C01K H01N 0.9900
C01K H01O 0.9900
C01L H01P 0.9900
C01L H01Q 0.9900
C01M H01R 0.9900
C01M H01S 0.9900
C01N H01T 0.9900
C01N H01U 0.9900
C01N C01Q 1.487(9)
C01P H01V 0.9500
C01P C01S 1.388(9)
C01P C016 1.383(9)
C01Q H01W 0.9900
C01Q H01X 0.9900
C01R H01Y 0.9500
C01R C01U 1.370(9)
C01S H01Z 0.9500
C01U H01 0.9500
C01V H1 0.9900
C01V H 0.9900
C01V C01W 1.509(10)
C01W H2 0.9900
C01W HA 0.9900
C01X H3 0.9900
C01X HB 0.9900
C01X C2 1.486(9)
C2 H2A 0.9900
C2 H2B 0.9900
C013 C016 1.403(9)
C013 C019 1.381(9)
C014 C017 1.407(8)
C019 H019 0.9500
C021 H02A 0.9900
C021 H02B 0.9900
K007 O11 2.828(5)
K007 O12 2.774(5)
K007 O13 2.991(5)
K007 O14 2.835(4)
K007 O15 2.921(5)
K007 O17 2.849(5)
K007 O18 2.916(5)
K007 O21 2.880(5)
K007 O24 2.841(5)
K007 O26 2.752(5)
K007 C01Z 3.529(7)
O11 C02H 1.437(9)
O11 C028 1.419(9)
O12 C02E 1.423(8)
O12 C02F 1.414(9)
O13 C02C 1.421(9)
O13 C020 1.361(8)
O14 C024 1.359(10)
O14 C029 1.443(9)
O15 C01Z 1.375(9)
O15 C02U 1.427(10)
O17 C02D 1.424(9)
O17 C02M 1.417(10)
O18 C02R 1.386(10)
O18 C02S 1.433(9)
O21 C02N 1.422(10)
O21 C036 1.447(12)
O24 C02Q 1.437(10)
O24 C02Z 1.419(11)
O26 C02V 1.439(11)
O26 C030 1.398(12)
C01Z C02Y 1.396(11)
C01Z C020 1.380(11)
C02C H02C 0.9900
C02C H02D 0.9900
C02C C02Q 1.467(12)
C02D H02E 0.9900
C02D H02F 0.9900
C02D C02S 1.469(13)
C02E H02G 0.9900
C02E H02H 0.9900
C02E C028 1.489(10)
C02F H02I 0.9900
C02F H02J 0.9900
C02F C02M 1.486(10)
C02H H02K 0.9900
C02H H02L 0.9900
C02H C029 1.473(11)
C02M H02M 0.9900
C02M H02N 0.9900
C02N H02O 0.9900
C02N H02P 0.9900
C02N C02U 1.458(13)
C02Q H02Q 0.9900
C02Q H02R 0.9900
C02R C024 1.391(12)
C02R C033 1.381(12)
C02S H02S 0.9900
C02S H02T 0.9900
C02U H02U 0.9900
C02U H02V 0.9900
C02V H02W 0.9900
C02V H02X 0.9900
C02V C02Z 1.442(15)
C02W H02Y 0.9500
C02W C020 1.374(11)
C02W C031 1.422(14)
C02X H02Z 0.9500
C02X C024 1.383(11)
C02X C038 1.366(15)
C02Y H02 0.9500
C02Y C034 1.393(15)
C02Z H4 0.9900
C02Z HC 0.9900
C028 H5 0.9900
C028 HD 0.9900
C029 H6 0.9900
C029 HE 0.9900
C030 H03A 0.9900
C030 H03B 0.9900
C030 C036 1.456(15)
C031 H031 0.9500
C031 C034 1.291(15)
C033 H033 0.9500
C033 C037 1.434(15)
C034 H034 0.9500
C036 H03C 0.9900
C036 H03D 0.9900
C037 H037 0.9500
C037 C038 1.302(16)
C038 H038 0.9500
O35 C035 1.437(12)
O35 C039 1.426(11)
C02T H7 0.9800
C02T HF 0.9800
C02T HG 0.9800
C02T C035 1.464(13)
C03A H03E 0.9800
C03A H03F 0.9800
C03A H03G 0.9800
C03A C039 1.508(17)
C035 H03H 0.9900
C035 H03I 0.9900
C039 H03J 0.9900
C039 H03K 0.9900

loop_
_geom_torsion_atom_site_label_1
_geom_torsion_atom_site_label_2
_geom_torsion_atom_site_label_3
_geom_torsion_atom_site_label_4
_geom_torsion
K1 O1 C01D C021 -63.7(5)
K1 O1 C014 C01A -126.5(5)
K1 O1 C014 C017 53.0(5)
K1 O2 C1 C01K -55.3(5)
K1 O2 C01L C01G -29.1(7)
K1 O3 C01C C01B 33.2(6)
K1 O3 C2 C01X 57.4(6)
K1 O4 C01B C01C 61.6(5)
K1 O4 C017 C01E 126.7(6)
K1 O4 C017 C014 -52.9(5)
K1 O5 C01K C1 -41.2(5)
K1 O5 C01Q C01N 34.4(6)
K1 O6 C01I C01M 64.2(5)
K1 O6 C016 C01P 125.0(5)
K1 O6 C016 C013 -53.7(5)
K1 O7 C01G C01L -63.7(5)
K1 O7 C013 C016 52.8(5)
K1 O7 C013 C019 -125.7(5)
K1 O8 C01W C01V -41.4(6)
K1 O8 C01X C2 36.8(6)
K1 O9 C01M C01I 31.8(6)
K1 O9 C01N C01Q 57.2(5)
K1 O10 C01V C01W -54.2(6)
K1 O10 C021 C01D -32.3(7)
K1 C01V C01W O8 28.1(4)
K1 C014 C017 O4 42.0(4)
K1 C014 C017 C01E -137.7(5)
O1 C01D C021 O10 64.2(7)
O1 C014 C017 O4 1.6(7)
O1 C014 C017 C01E -178.1(5)
O2 C1 C01K O5 67.7(6)
O4 C01B C01C O3 -61.8(6)
O6 C01I C01M O9 -63.9(6)
O7 C01G C01L O2 62.4(6)
O7 C013 C016 O6 1.0(7)
O7 C013 C016 C01P -177.7(5)
O7 C013 C019 C01J 177.6(5)
O8 C01X C2 O3 -66.2(7)
O9 C01N C01Q O5 -63.2(6)
O10 C01V C01W O8 67.1(7)
C1 O2 C01L C01G -163.4(5)
C01A C014 C017 O4 -178.9(5)
C01A C014 C017 C01E 1.4(9)
C01B O4 C017 C01E 4.6(8)
C01B O4 C017 C014 -175.0(5)
C01C O3 C2 C01X -81.1(6)
C01D O1 C014 K1 122.5(5)
C01D O1 C014 C01A -3.9(8)
C01D O1 C014 C017 175.5(5)
C01E C01R C01U C01A 0.5(10)
C01G O7 C013 C016 173.8(5)
C01G O7 C013 C019 -4.7(8)
C01I O6 C016 C01P 4.8(8)
C01I O6 C016 C013 -173.9(5)
C01K O5 C01Q C01N 170.0(5)
C01L O2 C1 C01K 86.0(6)
C01M O9 C01N C01Q -84.5(6)
C01N O9 C01M C01I 167.0(5)
C01Q O5 C01K C1 -178.7(5)
C01R C01E C017 O4 178.9(6)
C01R C01E C017 C014 -1.5(9)
C01S C01J C019 C013 0.9(9)
C01S C01P C016 O6 -179.6(5)
C01S C01P C016 C013 -1.0(9)
C01U C01A C014 K1 107.5(7)
C01U C01A C014 O1 179.0(5)
C01U C01A C014 C017 -0.4(9)
C01V O10 C021 C01D -161.6(5)
C01W O8 C01X C2 174.9(5)
C01X O8 C01W C01V 179.9(5)
C2 O3 C01C C01B 163.2(5)
C013 O7 C01G C01L 176.6(5)
C014 O1 C01D C021 175.8(5)
C014 C01A C01U C01R -0.5(9)
C016 O6 C01I C01M -177.8(5)
C016 C01P C01S C01J 1.1(9)
C016 C013 C019 C01J -0.8(9)
C017 O4 C01B C01C 179.7(5)
C017 C01E C01R C01U 0.5(10)
C019 C01J C01S C01P -1.1(9)
C019 C013 C016 O6 179.6(5)
C019 C013 C016 C01P 0.9(9)
C021 O10 C01V K1 136.0(5)
C021 O10 C01V C01W 81.8(7)
K007 O11 C02H C029 -38.6(7)
K007 O11 C028 C02E -55.9(6)
K007 O12 C02E C028 -34.9(7)
K007 O12 C02F C02M 36.0(7)
K007 O13 C02C C02Q -62.2(6)
K007 O13 C020 C01Z 51.0(6)
K007 O13 C020 C02W -126.8(7)
K007 O14 C024 C02R 49.4(7)
K007 O14 C024 C02X -131.6(7)
K007 O14 C029 C02H -58.4(6)
K007 O15 C01Z C02Y 124.6(7)
K007 O15 C01Z C020 -55.3(6)
K007 O15 C02U C02N 63.2(7)
K007 O17 C02D C02S 32.2(8)
K007 O17 C02M C02F 56.8(7)
K007 O18 C02R C024 -47.6(7)
K007 O18 C02R C033 133.8(7)
K007 O18 C02S C02D 61.3(7)
K007 O21 C02N C02U 35.9(9)
K007 O21 C036 C030 55.6(9)
K007 O24 C02Q C02C -32.2(9)
K007 O24 C02Z C02V -56.1(8)
K007 O26 C02V C02Z -38.6(9)
K007 O26 C030 C036 38.0(9)
K007 C01Z C02Y C034 -107.5(10)
K007 C01Z C020 O13 -40.3(5)
K007 C01Z C020 C02W 137.5(7)
O11 C02H C029 O14 61.7(7)
O12 C02E C028 O11 62.7(8)
O12 C02F C02M O17 -64.2(8)
O13 C02C C02Q O24 61.3(8)
O15 C01Z C02Y C034 -178.1(7)
O15 C01Z C020 O13 1.5(9)
O15 C01Z C020 C02W 179.4(6)
O17 C02D C02S O18 -60.8(8)
O18 C02R C024 O14 0.7(9)
O18 C02R C024 C02X -178.3(6)
O18 C02R C033 C037 178.4(7)
O21 C02N C02U O15 -65.6(8)
O26 C02V C02Z O24 67.4(10)
O26 C030 C036 O21 -66.0(11)
C01Z O15 C02U C02N -174.7(6)
C01Z C02Y C034 C031 -1.7(14)
C02C O13 C020 C01Z 175.5(6)
C02C O13 C020 C02W -2.2(10)
C02D O17 C02M C02F -81.7(8)
C02E O12 C02F C02M 178.9(6)
C02F O12 C02E C028 -178.0(6)
C02H O11 C028 C02E 78.2(7)
C02M O17 C02D C02S 164.5(6)
C02N O21 C036 C030 -78.3(10)
C02Q O24 C02Z C02V 83.6(9)
C02R O18 C02S C02D -171.4(6)
C02R C033 C037 C038 -0.4(14)
C02S O18 C02R C024 -177.1(6)
C02S O18 C02R C033 4.4(11)
C02U O15 C01Z K007 -124.9(6)
C02U O15 C01Z C02Y -0.3(10)
C02U O15 C01Z C020 179.8(6)
C02V O26 C030 C036 174.7(8)
C02W C031 C034 C02Y 0.3(16)
C02Y C01Z C020 O13 -178.4(6)
C02Y C01Z C020 C02W -0.5(11)
C02Z O24 C02Q C02C -163.6(8)
C020 O13 C02C C02Q 176.9(6)
C020 C01Z C02Y C034 1.8(11)
C020 C02W C031 C034 1.1(13)
C024 O14 C029 C02H 166.3(6)
C024 C02R C033 C037 -0.1(12)
C024 C02X C038 C037 -0.3(14)
C028 O11 C02H C029 -167.1(6)
C029 O14 C024 C02R -173.3(6)
C029 O14 C024 C02X 5.7(10)
C030 O26 C02V C02Z -177.0(7)
C031 C02W C020 O13 176.7(7)
C031 C02W C020 C01Z -0.9(11)
C033 C02R C024 O14 179.3(7)
C033 C02R C024 C02X 0.3(11)
C033 C037 C038 C02X 0.5(15)
C036 O21 C02N C02U 162.6(8)
C038 C02X C024 O14 -179.1(7)
C038 C02X C024 C02R -0.2(12)
C035 O35 C039 C03A 179.0(11)
C039 O35 C035 C02T -178.6(8)
